data_1537149
loop_
_publ_author_name
'Zou, Y.'
'Petric, A.'

_publ_section_title
;
 Structure and conductivity of zirconium-doped polycristalline lithium
 yttrium oxide
;
_journal_name_full 'Materials Research Bulletin'
_journal_page_first 1169
_journal_page_last 1175
_journal_volume 28
_journal_year 1993
_chemical_formula_sum 'Li0.9 O2 Y0.9 Zr0.1'
_chemical_name_systematic 'Li0.9 (Zr0.1 Y0.9) O2'
_space_group_IT_number 141
_symmetry_space_group_name_Hall 'I 4bw 2bw -1bw'
_symmetry_space_group_name_H-M 'I 41/a m d :1'
_cell_angle_alpha 90
_cell_angle_beta 90
_cell_angle_gamma 90
_cell_formula_units_Z 4
_cell_length_a 4.388
_cell_length_b 4.388
_cell_length_c 10.6
_cell_volume 204.098
_citation_journal_id_ASTM MRBUAC
_cod_data_source_file Zou_MRBUAC_1993_923.cif
_cod_data_source_block Li0.9O2Y0.9Zr0.1
_cod_original_cell_volume 204.0982
_cod_original_sg_symbol_Hall '-I 4bd 2 (x+1/2,y+1/4,z+1/8)'
_cod_database_code 1537149

loop_
_symmetry_equiv_pos_as_xyz
x,y,z
-y,x+1/2,z+1/4
-x+1/2,-y+1/2,z+1/2
y+1/2,-x,z+3/4
x,-y+1/2,-z+1/4
y+1/2,x+1/2,-z+1/2
-x+1/2,y,-z+3/4
-y,-x,-z
-x,-y+1/2,-z+1/4
y,-x,-z
x-1/2,y,-z-1/4
-y-1/2,x+1/2,-z-1/2
-x,y,z
-y-1/2,-x,z-1/4
x-1/2,-y+1/2,z-1/2
y,x+1/2,z+1/4
x+1/2,y+1/2,z+1/2
-y+1/2,x+1,z+3/4
-x+1,-y+1,z+1
y+1,-x+1/2,z+5/4
x+1/2,-y+1,-z+3/4
y+1,x+1,-z+1
-x+1,y+1/2,-z+5/4
-y+1/2,-x+1/2,-z+1/2
-x+1/2,-y+1,-z+3/4
y+1/2,-x+1/2,-z+1/2
x,y+1/2,-z+1/4
-y,x+1,-z
-x+1/2,y+1/2,z+1/2
-y,-x+1/2,z+1/4
x,-y+1,z
y+1/2,x+1,z+3/4

loop_
_atom_site_label
_atom_site_type_symbol
_atom_site_fract_x
_atom_site_fract_y
_atom_site_fract_z
_atom_site_occupancy
_atom_site_U_iso_or_equiv
O1 O-2 0 0 0.225 1 0.0
Y1 Y+3 0 0 0 0.9 0.0
Li1 Li+1 0 0 0.5 0.9 0.0
Zr1 Zr+4 0 0 0 0.1 0.0
